data_2205422
loop_
_publ_author_name
'Pei, Li-Xi'
'Bu, Xian-Zhang'
'Gu, Lian-Quan'
'Ng, Seik Weng'

_publ_section_title
;
 (5,6-Dihydroxy-2-methyl-1-benzofuran-3-yl) phenyl ketone
;
_journal_issue 4
_journal_name_full 'Acta Crystallographica Section E'
_journal_page_first o1081
_journal_page_last o1082
_journal_paper_doi 10.1107/S1600536805008408
_journal_volume 61
_journal_year 2005
_chemical_formula_moiety 'C16 H12 O4'
_chemical_formula_sum 'C16 H12 O4'
_chemical_formula_weight 268.26
_chemical_name_systematic
;
(5,6-Dihydroxy-2-methyl-1-benzofuran-3-yl) phenyl ketone
;
_space_group_IT_number 61
_symmetry_cell_setting orthorhombic
_symmetry_space_group_name_Hall '-P 2ac 2ab'
_symmetry_space_group_name_H-M 'P b c a'
_atom_sites_solution_hydrogens geom
_atom_sites_solution_primary direct
_atom_sites_solution_secondary difmap
_audit_creation_method SHELXL97
_cell_angle_alpha 90.00
_cell_angle_beta 90.00
_cell_angle_gamma 90.00
_cell_formula_units_Z 8
_cell_length_a 6.7936(9)
_cell_length_b 16.988(2)
_cell_length_c 21.515(3)
_cell_measurement_reflns_used 909
_cell_measurement_temperature 295(2)
_cell_measurement_theta_max 27.1
_cell_measurement_theta_min 1.9
_cell_volume 2483.0(6)
_computing_cell_refinement 'SAINT (Bruker, 2001)'
_computing_data_collection 'SMART (Bruker, 2001)'
_computing_data_reduction SAINT
_computing_molecular_graphics 'ORTEPII (Johnson, 1976)'
_computing_publication_material SHELXL97
_computing_structure_refinement 'SHELXL97 (Sheldrick, 1997)'
_computing_structure_solution 'SHELXS97 (Sheldrick, 1997)'
_diffrn_ambient_temperature 295(2)
_diffrn_measured_fraction_theta_full 1.00
_diffrn_measured_fraction_theta_max 1.00
_diffrn_measurement_device_type 'Bruker SMART area-detector'
_diffrn_measurement_method '\f and \w'
_diffrn_radiation_monochromator graphite
_diffrn_radiation_source 'medium-focus sealed tube'
_diffrn_radiation_type MoK\a
_diffrn_radiation_wavelength 0.71073
_diffrn_reflns_av_R_equivalents 0.020
_diffrn_reflns_av_sigmaI/netI 0.016
_diffrn_reflns_limit_h_max 8
_diffrn_reflns_limit_h_min -8
_diffrn_reflns_limit_k_max 20
_diffrn_reflns_limit_k_min -21
_diffrn_reflns_limit_l_max 27
_diffrn_reflns_limit_l_min -24
_diffrn_reflns_number 13857
_diffrn_reflns_theta_full 27.01
_diffrn_reflns_theta_max 27.1
_diffrn_reflns_theta_min 1.9
_diffrn_standards_decay_% 0
_diffrn_standards_interval_count 0
_diffrn_standards_interval_time 0
_diffrn_standards_number 0
_exptl_absorpt_coefficient_mu 0.104
_exptl_absorpt_correction_type none
_exptl_crystal_colour colourless
_exptl_crystal_density_diffrn 1.435
_exptl_crystal_density_meas ?
_exptl_crystal_density_method .
_exptl_crystal_description block
_exptl_crystal_F_000 1120
_exptl_crystal_size_max 0.52
_exptl_crystal_size_mid 0.31
_exptl_crystal_size_min 0.25
_refine_diff_density_max 0.22
_refine_diff_density_min -0.18
_refine_ls_extinction_method none
_refine_ls_goodness_of_fit_ref 1.00
_refine_ls_hydrogen_treatment mixed
_refine_ls_matrix_type full
_refine_ls_number_parameters 190
_refine_ls_number_reflns 2725
_refine_ls_number_restraints 2
_refine_ls_restrained_S_all 1.00
_refine_ls_R_factor_all 0.049
_refine_ls_R_factor_gt 0.037
_refine_ls_shift/su_max 0.001
_refine_ls_shift/su_mean 0.000
_refine_ls_structure_factor_coef Fsqd
_refine_ls_weighting_details 'calc w = 1/[\s^2^(Fo^2^)+(0.0626P)^2^+0.7622P] where P = (Fo^2^+2Fc^2^)/3'
_refine_ls_weighting_scheme calc
_refine_ls_wR_factor_gt 0.103
_refine_ls_wR_factor_ref 0.114
_reflns_number_gt 2165
_reflns_number_total 2725
_reflns_threshold_expression I>2\s(I)
_cod_data_source_file bt6628.cif
_cod_data_source_block I
_cod_depositor_comments
;
The following automatic conversions were performed:
'_symmetry_cell_setting' value 'Orthorhombic' changed to 'orthorhombic'
according to '/home/saulius/struct/CIF-dictionaries/cif_core.dic'
dictionary named 'cif_core.dic' version 2.4.1 from 2010-06-29.

Automatic conversion script
Id: cif_fix_enum 1527 2010-12-29 10:47:43Z saulius 

The following automatic conversions were performed:

'_symmetry_cell_setting' value 'Orthorhombic' changed to
'orthorhombic' according to
/home/saulius/struct/CIF-dictionaries/cif_core.dic dictionary named
'cif_core.dic' version 2.4.1 from 2010-06-29.

Automatic conversion script
Id: cif_fix_values 1715 2011-07-08 13:25:40Z adriana 
;
_cod_database_code 2205422
_cod_database_fobs_code 2205422

loop_
_symmetry_equiv_pos_as_xyz
'x, y, z'
'-x+1/2, -y, z+1/2'
'x+1/2, -y+1/2, -z'
'-x, y+1/2, -z+1/2'
'-x, -y, -z'
'x-1/2, y, -z-1/2'
'-x-1/2, y-1/2, z'
'x, -y-1/2, z-1/2'

loop_
_atom_site_label
_atom_site_fract_x
_atom_site_fract_y
_atom_site_fract_z
_atom_site_U_iso_or_equiv
_atom_site_adp_type
_atom_site_calc_flag
_atom_site_refinement_flags
_atom_site_occupancy
_atom_site_type_symbol
O1 0.0129(2) 0.46640(10) 0.65930(10) 0.0468(3) Uani d D 1 O
O2 0.2995(2) 0.42710(10) 0.73280(10) 0.0494(3) Uani d D 1 O
O3 0.6807(2) 0.35370(10) 0.55050(10) 0.0438(3) Uani d . 1 O
O4 0.2235(2) 0.46230(10) 0.42520(10) 0.0476(3) Uani d . 1 O
C1 0.1975(2) 0.43340(10) 0.56700(10) 0.0361(3) Uani d . 1 C
C2 0.1795(2) 0.43930(10) 0.63060(10) 0.0352(3) Uani d . 1 C
C3 0.3345(2) 0.41720(10) 0.67050(10) 0.0365(3) Uani d . 1 C
C4 0.5068(2) 0.38670(10) 0.64700(10) 0.0391(3) Uani d . 1 C
C5 0.5201(2) 0.38120(10) 0.58310(10) 0.0365(3) Uani d . 1 C
C6 0.3731(2) 0.40410(10) 0.54250(10) 0.0336(3) Uani d . 1 C
C7 0.4488(2) 0.38810(10) 0.48070(10) 0.0359(3) Uani d . 1 C
C8 0.6346(2) 0.35860(10) 0.48860(10) 0.0400(3) Uani d . 1 C
C9 0.7978(2) 0.33580(10) 0.44640(10) 0.0556(4) Uani d . 1 C
C10 0.3469(2) 0.40920(10) 0.42320(10) 0.0355(3) Uani d . 1 C
C11 0.3861(2) 0.36680(10) 0.36420(10) 0.0355(3) Uani d . 1 C
C12 0.3751(2) 0.40710(10) 0.30820(10) 0.0394(3) Uani d . 1 C
C13 0.4031(2) 0.36820(10) 0.25270(10) 0.0478(4) Uani d . 1 C
C14 0.4391(2) 0.28860(10) 0.25250(10) 0.0546(4) Uani d . 1 C
C15 0.4484(3) 0.24750(10) 0.30770(10) 0.0547(4) Uani d . 1 C
C16 0.4224(2) 0.28620(10) 0.36350(10) 0.0455(4) Uani d . 1 C
H1o -0.063(3) 0.4880(10) 0.6320(10) 0.073(6) Uiso d D 1 H
H2o 0.407(2) 0.4310(10) 0.7530(10) 0.087(8) Uiso d D 1 H
H1 0.0950 0.4485 0.5410 0.043 Uiso calc R 1 H
H4 0.6090 0.3706 0.6728 0.047 Uiso calc R 1 H
H9a 0.9191 0.3576 0.4615 0.083 Uiso calc R 1 H
H9b 0.7719 0.3556 0.4055 0.083 Uiso calc R 1 H
H9c 0.8079 0.2795 0.4450 0.083 Uiso calc R 1 H
H12 0.3486 0.4608 0.3081 0.047 Uiso calc R 1 H
H13 0.3976 0.3958 0.2154 0.057 Uiso calc R 1 H
H14 0.4573 0.2623 0.2150 0.065 Uiso calc R 1 H
H15 0.4723 0.1936 0.3072 0.066 Uiso calc R 1 H
H16 0.4292 0.2583 0.4007 0.055 Uiso calc R 1 H

loop_
_atom_site_aniso_label
_atom_site_aniso_U_11
_atom_site_aniso_U_22
_atom_site_aniso_U_33
_atom_site_aniso_U_12
_atom_site_aniso_U_13
_atom_site_aniso_U_23
O1 0.0438(6) 0.0668(7) 0.0299(5) 0.0180(5) 0.0026(4) 0.0026(5)
O2 0.0539(7) 0.0675(7) 0.0267(5) 0.0082(6) -0.0036(5) 0.0011(4)
O3 0.0361(5) 0.0550(6) 0.0401(5) 0.0115(5) -0.0018(4) 0.0026(5)
O4 0.0506(6) 0.0582(7) 0.0340(5) 0.0205(5) 0.0005(4) 0.0025(4)
C1 0.0343(7) 0.0434(7) 0.0307(7) 0.0059(6) -0.0037(5) 0.0031(5)
C2 0.0361(7) 0.0389(7) 0.0307(7) 0.0030(6) 0.0009(5) 0.0019(5)
C3 0.0439(8) 0.0384(7) 0.0272(6) 0.0007(6) -0.0035(5) 0.0030(5)
C4 0.0393(7) 0.0435(8) 0.0346(7) 0.0039(6) -0.0087(6) 0.0050(6)
C5 0.0335(7) 0.0391(7) 0.0368(7) 0.0043(6) -0.0010(5) 0.0026(6)
C6 0.0360(7) 0.0359(7) 0.0290(6) 0.0028(5) -0.0015(5) 0.0031(5)
C7 0.0370(7) 0.0388(7) 0.0319(7) 0.0049(6) 0.0021(5) 0.0015(5)
C8 0.0393(8) 0.0443(8) 0.0366(7) 0.0048(6) 0.0007(6) 0.0019(6)
C9 0.0409(9) 0.0753(12) 0.0508(9) 0.0125(8) 0.0061(7) -0.0031(8)
C10 0.0342(7) 0.0392(7) 0.0332(7) 0.0023(6) 0.0030(5) 0.0039(5)
C11 0.0319(7) 0.0399(7) 0.0346(7) -0.0005(6) 0.0013(5) 0.0003(5)
C12 0.0387(7) 0.0429(7) 0.0365(7) 0.0019(6) 0.0016(6) 0.0011(6)
C13 0.0449(8) 0.0635(10) 0.0351(7) -0.0003(7) 0.0031(6) -0.0029(7)
C14 0.0457(9) 0.0672(10) 0.0508(9) 0.0000(8) 0.0014(7) -0.0237(8)
C15 0.0514(9) 0.0422(8) 0.0706(11) 0.0000(7) -0.0018(8) -0.0155(8)
C16 0.0469(9) 0.0394(8) 0.0504(9) -0.0022(7) -0.0013(7) 0.0024(6)

loop_
_atom_type_symbol
_atom_type_description
_atom_type_scat_dispersion_real
_atom_type_scat_dispersion_imag
_atom_type_scat_source
C C 0.0033 0.0016 'International Tables Vol C Tables 4.2.6.8 and 6.1.1.4'
H H 0.0000 0.0000 'International Tables Vol C Tables 4.2.6.8 and 6.1.1.4'
O O 0.0106 0.0060 'International Tables Vol C Tables 4.2.6.8 and 6.1.1.4'

loop_
_geom_angle_atom_site_label_1
_geom_angle_atom_site_label_2
_geom_angle_atom_site_label_3
_geom_angle
_geom_angle_publ_flag
C8 O3 C5 107.00(10) no
C2 C1 C6 118.50(10) no
O1 C2 C1 123.10(10) no
O1 C2 C3 115.70(10) no
C1 C2 C3 121.20(10) no
O2 C3 C4 123.50(10) no
O2 C3 C2 115.60(10) no
C4 C3 C2 120.90(10) no
C3 C4 C5 116.50(10) no
O3 C5 C4 125.50(10) no
O3 C5 C6 110.20(10) no
C4 C5 C6 124.30(10) no
C5 C6 C1 118.60(10) no
C5 C6 C7 105.70(10) no
C1 C6 C7 135.70(10) no
C8 C7 C6 106.30(10) no
C8 C7 C10 129.20(10) no
C6 C7 C10 124.10(10) no
C7 C8 O3 110.80(10) no
C7 C8 C9 135.10(10) no
O3 C8 C9 114.00(10) no
O4 C10 C7 118.20(10) no
O4 C10 C11 120.50(10) no
C7 C10 C11 121.30(10) no
C12 C11 C16 119.10(10) no
C12 C11 C10 119.60(10) no
C16 C11 C10 121.30(10) no
C13 C12 C11 120.60(10) no
C14 C13 C12 119.9(2) no
C13 C14 C15 120.3(2) no
C14 C15 C16 120.2(2) no
C15 C16 C11 120.0(2) no
C2 O1 H1o 110.0(10) no
C3 O2 H2o 111(2) no
C2 C1 H1 120.8 no
C6 C1 H1 120.8 no
C3 C4 H4 121.8 no
C5 C4 H4 121.8 no
C8 C9 H9a 109.5 no
C8 C9 H9b 109.5 no
H9a C9 H9b 109.5 no
C8 C9 H9c 109.5 no
H9a C9 H9c 109.5 no
H9b C9 H9c 109.5 no
C13 C12 H12 119.7 no
C11 C12 H12 119.7 no
C14 C13 H13 120.1 no
C12 C13 H13 120.1 no
C13 C14 H14 119.8 no
C15 C14 H14 119.8 no
C14 C15 H15 119.9 no
C16 C15 H15 119.9 no
C15 C16 H16 120.0 no
C11 C16 H16 120.0 no

loop_
_geom_bond_atom_site_label_1
_geom_bond_atom_site_label_2
_geom_bond_distance
_geom_bond_publ_flag
O1 C2 1.369(2) no
O2 C3 1.372(2) no
O3 C8 1.370(2) no
O3 C5 1.379(2) no
O4 C10 1.233(2) no
C1 C2 1.379(2) no
C1 C6 1.396(2) no
C2 C3 1.409(2) no
C3 C4 1.376(2) no
C4 C5 1.381(2) no
C5 C6 1.382(2) no
C6 C7 1.451(2) no
C7 C8 1.368(2) no
C7 C10 1.463(2) no
C8 C9 1.484(2) no
C10 C11 1.483(2) no
C11 C12 1.389(2) no
C11 C16 1.392(2) no
C12 C13 1.378(2) no
C13 C14 1.375(2) no
C14 C15 1.377(3) no
C15 C16 1.381(2) no
O1 H1o 0.860(10) no
O2 H2o 0.850(10) no
C1 H1 0.93 no
C4 H4 0.93 no
C9 H9a 0.96 no
C9 H9b 0.96 no
C9 H9c 0.96 no
C12 H12 0.93 no
C13 H13 0.93 no
C14 H14 0.93 no
C15 H15 0.93 no
C16 H16 0.93 no

loop_
_geom_hbond_atom_site_label_D
_geom_hbond_atom_site_label_H
_geom_hbond_atom_site_label_A
_geom_hbond_site_symmetry_A
_geom_hbond_distance_DH
_geom_hbond_distance_HA
_geom_hbond_distance_DA
_geom_hbond_angle_DHA
_geom_hbond_publ_flag
O1 H1o O4 5_566 0.860(10) 1.860(10) 2.7110(10) 177(2) yes
O2 H2o O1 6_657 0.850(10) 2.11(2) 2.817(2) 141(2) yes

loop_
_geom_torsion_atom_site_label_1
_geom_torsion_atom_site_label_2
_geom_torsion_atom_site_label_3
_geom_torsion_atom_site_label_4
_geom_torsion
_geom_torsion_publ_flag
C6 C1 C2 O1 -179.30(10) no
C6 C1 C2 C3 0.5(2) no
O1 C2 C3 O2 -1.2(2) no
C1 C2 C3 O2 179.00(10) no
O1 C2 C3 C4 177.90(10) no
C1 C2 C3 C4 -1.9(2) no
O2 C3 C4 C5 -179.30(10) no
C2 C3 C4 C5 1.6(2) no
C8 O3 C5 C4 -179.50(10) no
C8 O3 C5 C6 -0.5(2) no
C3 C4 C5 O3 178.80(10) no
C3 C4 C5 C6 -0.1(2) no
O3 C5 C6 C1 179.70(10) no
C4 C5 C6 C1 -1.3(2) no
O3 C5 C6 C7 1.03(16) no
C4 C5 C6 C7 -179.90(10) no
C2 C1 C6 C5 1.0(2) no
C2 C1 C6 C7 179.2(2) no
C5 C6 C7 C8 -1.2(2) no
C1 C6 C7 C8 -179.5(2) no
C5 C6 C7 C10 -175.00(10) no
C1 C6 C7 C10 6.7(3) no
C6 C7 C8 O3 1.0(2) no
C10 C7 C8 O3 174.30(10) no
C6 C7 C8 C9 -174.8(2) no
C10 C7 C8 C9 -1.4(3) no
C5 O3 C8 C7 -0.3(2) no
C5 O3 C8 C9 176.40(10) no
C8 C7 C10 O4 -150.1(2) no
C6 C7 C10 O4 22.2(2) no
C8 C7 C10 C11 31.5(2) no
C6 C7 C10 C11 -156.20(10) no
O4 C10 C11 C12 34.4(2) no
C7 C10 C11 C12 -147.20(10) no
O4 C10 C11 C16 -141.7(2) no
C7 C10 C11 C16 36.7(2) no
C16 C11 C12 C13 -1.1(2) no
C10 C11 C12 C13 -177.30(10) no
C11 C12 C13 C14 1.0(2) no
C12 C13 C14 C15 -0.3(2) no
C13 C14 C15 C16 -0.3(3) no
C14 C15 C16 C11 0.2(2) no
C12 C11 C16 C15 0.5(2) no
C10 C11 C16 C15 176.70(10) no

loop_
_cod_related_entry_id
_cod_related_entry_database
_cod_related_entry_code
1 ChemSpider 21129757
